data_1513083
loop_
_publ_author_name
'Castellanos, Sonia'
'Grubert, Lutz'
'St\"o\&ser, Reinhard'
'Hecht, Stefan'

_publ_section_title
;
 Diarylethene Photoswitches Featuring Tetrathiafulvalene-Containing Aryl
 Units
;
_journal_issue 45
_journal_name_full 'The Journal of Physical Chemistry C'
_journal_page_first 23529
_journal_paper_doi 10.1021/jp407858s
_journal_volume 117
_journal_year 2013
_chemical_formula_moiety 'C23 H18 F6 S8'
_chemical_formula_sum 'C23 H18 F6 S8'
_chemical_formula_weight 664.85
_chemical_name_systematic ?
_space_group_IT_number 2
_symmetry_cell_setting triclinic
_symmetry_Int_Tables_number 2
_symmetry_space_group_name_Hall '-P 1'
_symmetry_space_group_name_H-M 'P -1'
_atom_sites_solution_hydrogens geom
_atom_sites_solution_primary direct
_atom_sites_solution_secondary difmap
_audit_creation_method SHELXL-97
_cell_angle_alpha 78.450(11)
_cell_angle_beta 74.701(11)
_cell_angle_gamma 89.477(12)
_cell_formula_units_Z 2
_cell_length_a 8.7188(14)
_cell_length_b 11.3511(15)
_cell_length_c 14.6792(18)
_cell_measurement_reflns_used 22810
_cell_measurement_temperature 100(2)
_cell_measurement_theta_max 30.60
_cell_measurement_theta_min 4.68
_cell_volume 1371.4(3)
_computing_cell_refinement 'X-AREA (Stoe & Cie, 2002)'
_computing_data_collection 'X-AREA (Stoe & Cie, 2002)'
_computing_data_reduction 'X-RED (Stoe & Cie, 2002)'
_computing_molecular_graphics 'PLATON, 1990'
_computing_publication_material 'PLATON, 1990'
_computing_structure_refinement 'SHELXL97 (Sheldrick, 1997)'
_computing_structure_solution 'SHELXS97 (Sheldrick, 1997)'
_diffrn_ambient_temperature 100(2)
_diffrn_measured_fraction_theta_full 0.994
_diffrn_measured_fraction_theta_max 0.994
_diffrn_measurement_device_type 'STOE IPDS 2T'
_diffrn_measurement_method 'rotation method'
_diffrn_radiation_monochromator graphite
_diffrn_radiation_source 'fine-focus sealed tube'
_diffrn_radiation_type MoK\a
_diffrn_radiation_wavelength 0.71073
_diffrn_reflns_av_R_equivalents 0.0612
_diffrn_reflns_av_sigmaI/netI 0.0560
_diffrn_reflns_limit_h_max 11
_diffrn_reflns_limit_h_min -11
_diffrn_reflns_limit_k_max 14
_diffrn_reflns_limit_k_min -14
_diffrn_reflns_limit_l_max 19
_diffrn_reflns_limit_l_min -19
_diffrn_reflns_number 21859
_diffrn_reflns_theta_full 27.50
_diffrn_reflns_theta_max 27.50
_diffrn_reflns_theta_min 4.68
_diffrn_standards_decay_% 'no decay'
_exptl_absorpt_coefficient_mu 0.706
_exptl_absorpt_correction_T_max 0.9328
_exptl_absorpt_correction_T_min 0.7281
_exptl_absorpt_correction_type multi-scan
_exptl_absorpt_process_details 'PLATON, 1990'
_exptl_crystal_colour brown
_exptl_crystal_density_diffrn 1.610
_exptl_crystal_density_method 'not measured'
_exptl_crystal_description plate
_exptl_crystal_F_000 676
_exptl_crystal_size_max 0.48
_exptl_crystal_size_mid 0.38
_exptl_crystal_size_min 0.10
_refine_diff_density_max 1.124
_refine_diff_density_min -0.729
_refine_diff_density_rms 0.108
_refine_ls_extinction_method none
_refine_ls_goodness_of_fit_ref 1.149
_refine_ls_hydrogen_treatment constr
_refine_ls_matrix_type full
_refine_ls_number_parameters 413
_refine_ls_number_reflns 6274
_refine_ls_number_restraints 78
_refine_ls_restrained_S_all 1.146
_refine_ls_R_factor_all 0.0900
_refine_ls_R_factor_gt 0.0694
_refine_ls_shift/su_max 0.001
_refine_ls_shift/su_mean 0.000
_refine_ls_structure_factor_coef Fsqd
_refine_ls_weighting_details 'calc w=1/[\s^2^(Fo^2^)+(0.0494P)^2^+7.1023P] where P=(Fo^2^+2Fc^2^)/3'
_refine_ls_weighting_scheme calc
_refine_ls_wR_factor_gt 0.1864
_refine_ls_wR_factor_ref 0.1922
_reflns_number_gt 4584
_reflns_number_total 6274
_reflns_threshold_expression >2sigma(I)
_cod_data_source_file jp407858s_si_002.cif
_cod_data_source_block cosca083
_cod_database_code 1513083

loop_
_symmetry_equiv_pos_as_xyz
'x, y, z'
'-x, -y, -z'

loop_
_atom_site_label
_atom_site_type_symbol
_atom_site_fract_x
_atom_site_fract_y
_atom_site_fract_z
_atom_site_U_iso_or_equiv
_atom_site_adp_type
_atom_site_occupancy
_atom_site_symmetry_multiplicity
_atom_site_calc_flag
_atom_site_refinement_flags
_atom_site_disorder_assembly
_atom_site_disorder_group
S1 S 0.59282(16) 0.32170(13) 0.28906(10) 0.0319(3) Uani 1 1 d . . .
S2 S 0.31814(17) 0.47259(12) 0.32229(10) 0.0313(3) Uani 1 1 d . . .
S3 S 0.16937(17) 0.03607(12) 0.67723(10) 0.0299(3) Uani 1 1 d . A .
S4 S 0.37486(18) 0.20504(14) 0.72325(11) 0.0367(4) Uani 1 1 d . A .
S5 S 0.11689(18) -0.13254(12) 0.89155(11) 0.0340(3) Uani 1 1 d . . .
S6 S 0.30809(18) 0.04338(13) 0.94225(10) 0.0333(3) Uani 1 1 d . . .
S7 S 0.45973(17) 0.64248(12) 0.10860(10) 0.0313(3) Uani 1 1 d . . .
S8 S 0.73827(17) 0.49413(13) 0.07651(11) 0.0346(3) Uani 1 1 d . . .
C7 C -0.1524(6) 0.2436(5) 0.4937(4) 0.0358(13) Uani 1 1 d D . .
C6A C -0.013(4) 0.3215(14) 0.4203(11) 0.039(4) Uani 0.54(2) 1 d PDU A 1
C8A C -0.084(3) 0.2010(10) 0.5847(10) 0.029(4) Uani 0.54(2) 1 d PDU A 1
F1A F -0.0045(10) 0.3018(17) 0.3315(6) 0.068(5) Uani 0.54(2) 1 d PDU A 1
F2A F -0.0371(10) 0.4390(8) 0.4193(12) 0.067(5) Uani 0.54(2) 1 d PDU A 1
F3A F -0.2806(14) 0.3095(13) 0.5159(11) 0.049(3) Uani 0.54(2) 1 d PD A 1
F4A F -0.2544(16) 0.1740(12) 0.4704(9) 0.050(3) Uani 0.54(2) 1 d PD A 1
F5A F -0.1482(11) 0.2638(12) 0.6536(6) 0.048(3) Uani 0.54(2) 1 d PDU A 1
F6A F -0.1332(10) 0.0841(8) 0.6211(8) 0.046(3) Uani 0.54(2) 1 d PDU A 1
C6B C -0.006(4) 0.2876(12) 0.4029(12) 0.027(4) Uani 0.46(2) 1 d PDU A 2
C8B C -0.081(3) 0.1696(15) 0.5665(11) 0.031(4) Uani 0.46(2) 1 d PDU A 2
F1B F 0.0068(12) 0.2168(13) 0.3387(7) 0.044(3) Uani 0.46(2) 1 d PDU A 2
F2B F -0.0260(11) 0.4006(10) 0.3602(8) 0.044(4) Uani 0.46(2) 1 d PDU A 2
F3B F -0.225(2) 0.3375(12) 0.5225(13) 0.049(4) Uani 0.46(2) 1 d PD A 2
F4B F -0.186(2) 0.1504(12) 0.4607(11) 0.051(4) Uani 0.46(2) 1 d PD A 2
F5B F -0.1585(11) 0.184(2) 0.6553(7) 0.063(6) Uani 0.46(2) 1 d PDU A 2
F6B F -0.0892(15) 0.0503(9) 0.5656(14) 0.056(4) Uani 0.46(2) 1 d PDU A 2
C1 C 0.4987(7) 0.4484(5) 0.2428(4) 0.0286(11) Uani 1 1 d . . .
C2 C 0.2911(6) 0.3203(5) 0.3864(4) 0.0271(11) Uani 1 1 d . A .
C3 C 0.4177(6) 0.2513(5) 0.3710(4) 0.0277(11) Uani 1 1 d . . .
C4 C 0.4268(8) 0.1212(5) 0.4158(5) 0.0425(15) Uani 1 1 d . . .
H4A H 0.4833 0.1152 0.4660 0.064 Uiso 1 1 calc R . .
H4B H 0.4840 0.0786 0.3661 0.064 Uiso 1 1 calc R . .
H4C H 0.3189 0.0849 0.4446 0.064 Uiso 1 1 calc R . .
C5 C 0.1328(6) 0.2801(5) 0.4506(4) 0.0288(11) Uani 1 1 d . . .
C9 C 0.0908(6) 0.2189(5) 0.5434(4) 0.0282(11) Uani 1 1 d . A .
C10 C 0.1878(6) 0.1875(5) 0.6114(4) 0.0270(11) Uani 1 1 d . . .
C11 C 0.2556(7) 0.0703(5) 0.7639(4) 0.0319(12) Uani 1 1 d . . .
C12 C 0.2850(7) 0.2630(5) 0.6309(4) 0.0312(12) Uani 1 1 d . A .
C13 C 0.3261(8) 0.3929(5) 0.5847(5) 0.0436(15) Uani 1 1 d . . .
H13A H 0.4343 0.4011 0.5418 0.065 Uiso 1 1 calc R A .
H13B H 0.3200 0.4395 0.6349 0.065 Uiso 1 1 calc R . .
H13C H 0.2508 0.4229 0.5473 0.065 Uiso 1 1 calc R . .
C14 C 0.2299(6) 0.0032(5) 0.8533(4) 0.0293(11) Uani 1 1 d . A .
C15 C 0.1151(7) -0.1509(5) 1.0142(4) 0.0335(13) Uani 1 1 d . . .
C16 C 0.2021(7) -0.0707(5) 1.0375(4) 0.0312(12) Uani 1 1 d . . .
C17 C 0.2236(8) -0.0706(6) 1.1342(4) 0.0401(14) Uani 1 1 d . . .
H17A H 0.1631 -0.1396 1.1808 0.060 Uiso 1 1 calc R . .
H17B H 0.1851 0.0041 1.1541 0.060 Uiso 1 1 calc R . .
H17C H 0.3367 -0.0764 1.1318 0.060 Uiso 1 1 calc R . .
C18 C 0.0186(8) -0.2590(6) 1.0802(5) 0.0434(15) Uani 1 1 d . . .
H18A H 0.0239 -0.2616 1.1465 0.065 Uiso 1 1 calc R . .
H18B H 0.0616 -0.3324 1.0597 0.065 Uiso 1 1 calc R . .
H18C H -0.0924 -0.2533 1.0776 0.065 Uiso 1 1 calc R . .
C19 C 0.5574(6) 0.5181(5) 0.1545(4) 0.0280(11) Uani 1 1 d . . .
C20 C 0.5876(7) 0.6670(5) -0.0092(4) 0.0307(12) Uani 1 1 d . . .
C21 C 0.7138(7) 0.6010(5) -0.0235(4) 0.0296(11) Uani 1 1 d . . .
C22 C 0.8428(8) 0.6062(6) -0.1157(4) 0.0401(14) Uani 1 1 d . . .
H22A H 0.8359 0.6802 -0.1618 0.060 Uiso 1 1 calc R . .
H22B H 0.8294 0.5362 -0.1431 0.060 Uiso 1 1 calc R . .
H22C H 0.9470 0.6055 -0.1021 0.060 Uiso 1 1 calc R . .
C23 C 0.5414(8) 0.7624(5) -0.0822(4) 0.0358(13) Uani 1 1 d . . .
H23A H 0.6232 0.7726 -0.1439 0.054 Uiso 1 1 calc R . .
H23B H 0.5317 0.8385 -0.0598 0.054 Uiso 1 1 calc R . .
H23C H 0.4392 0.7386 -0.0907 0.054 Uiso 1 1 calc R . .

loop_
_atom_site_aniso_label
_atom_site_aniso_U_11
_atom_site_aniso_U_22
_atom_site_aniso_U_33
_atom_site_aniso_U_23
_atom_site_aniso_U_13
_atom_site_aniso_U_12
S1 0.0272(7) 0.0353(7) 0.0288(7) 0.0030(6) -0.0070(5) 0.0021(5)
S2 0.0390(8) 0.0247(6) 0.0255(7) 0.0002(5) -0.0049(5) 0.0031(5)
S3 0.0389(8) 0.0246(6) 0.0260(7) -0.0007(5) -0.0115(6) -0.0012(5)
S4 0.0393(8) 0.0406(8) 0.0287(7) 0.0041(6) -0.0143(6) -0.0103(6)
S5 0.0436(8) 0.0254(6) 0.0323(7) -0.0017(5) -0.0121(6) -0.0001(6)
S6 0.0374(8) 0.0346(7) 0.0259(7) 0.0021(6) -0.0109(6) -0.0033(6)
S7 0.0385(8) 0.0250(6) 0.0277(7) -0.0017(5) -0.0071(6) 0.0029(5)
S8 0.0301(7) 0.0362(7) 0.0310(7) 0.0054(6) -0.0063(6) 0.0015(6)
C7 0.024(3) 0.049(4) 0.032(3) -0.001(3) -0.009(2) 0.002(2)
C6A 0.033(7) 0.050(8) 0.029(7) -0.003(7) -0.008(6) 0.007(10)
C8A 0.045(7) 0.024(5) 0.028(8) -0.009(5) -0.022(7) 0.001(6)
F1A 0.042(4) 0.141(17) 0.021(4) -0.004(5) -0.015(3) -0.000(6)
F2A 0.043(4) 0.044(5) 0.098(11) 0.021(5) -0.016(5) 0.011(4)
F3A 0.042(6) 0.065(7) 0.035(5) -0.001(5) -0.007(5) 0.010(5)
F4A 0.052(7) 0.056(6) 0.038(5) -0.001(4) -0.012(5) -0.015(5)
F5A 0.042(4) 0.069(7) 0.034(4) -0.020(4) -0.007(3) 0.008(4)
F6A 0.039(4) 0.040(4) 0.053(7) 0.015(4) -0.018(4) -0.014(3)
C6B 0.021(7) 0.028(7) 0.029(10) 0.000(5) -0.007(8) 0.001(8)
C8B 0.032(8) 0.049(9) 0.015(6) -0.007(7) -0.010(6) -0.016(9)
F1B 0.048(5) 0.061(7) 0.025(4) -0.013(4) -0.011(3) -0.000(5)
F2B 0.040(5) 0.043(5) 0.042(7) 0.018(5) -0.016(4) 0.001(4)
F3B 0.061(9) 0.037(6) 0.046(6) -0.008(5) -0.008(7) 0.014(6)
F4B 0.061(9) 0.055(7) 0.044(6) -0.026(5) -0.012(7) -0.005(6)
F5B 0.029(5) 0.138(17) 0.013(4) -0.002(6) 0.000(3) -0.002(7)
F6B 0.051(6) 0.036(5) 0.081(11) 0.016(5) -0.037(7) -0.013(4)
C1 0.034(3) 0.028(3) 0.024(3) -0.003(2) -0.010(2) -0.001(2)
C2 0.029(3) 0.028(3) 0.023(2) -0.000(2) -0.008(2) -0.001(2)
C3 0.028(3) 0.027(3) 0.025(3) 0.001(2) -0.009(2) 0.001(2)
C4 0.040(3) 0.032(3) 0.047(4) 0.006(3) -0.009(3) 0.007(3)
C5 0.028(3) 0.026(2) 0.032(3) -0.002(2) -0.009(2) 0.001(2)
C9 0.029(3) 0.025(2) 0.031(3) -0.003(2) -0.011(2) 0.000(2)
C10 0.029(3) 0.026(2) 0.024(3) -0.001(2) -0.006(2) 0.001(2)
C11 0.029(3) 0.032(3) 0.034(3) -0.000(2) -0.013(2) -0.000(2)
C12 0.032(3) 0.035(3) 0.024(3) 0.002(2) -0.009(2) -0.004(2)
C13 0.055(4) 0.033(3) 0.043(4) 0.003(3) -0.020(3) -0.011(3)
C14 0.031(3) 0.030(3) 0.024(3) -0.002(2) -0.006(2) 0.004(2)
C15 0.035(3) 0.033(3) 0.026(3) 0.004(2) -0.003(2) 0.006(2)
C16 0.033(3) 0.031(3) 0.024(3) 0.004(2) -0.004(2) 0.004(2)
C17 0.048(4) 0.043(3) 0.026(3) 0.000(3) -0.010(3) 0.004(3)
C18 0.048(4) 0.033(3) 0.038(3) 0.005(3) -0.002(3) 0.002(3)
C19 0.027(3) 0.028(3) 0.028(3) -0.001(2) -0.009(2) -0.000(2)
C20 0.036(3) 0.025(3) 0.031(3) 0.000(2) -0.012(2) -0.005(2)
C21 0.034(3) 0.029(3) 0.024(3) -0.001(2) -0.007(2) -0.004(2)
C22 0.042(3) 0.042(3) 0.030(3) 0.000(3) -0.004(3) -0.003(3)
C23 0.049(4) 0.028(3) 0.029(3) 0.000(2) -0.012(3) 0.000(2)

loop_
_atom_type_symbol
_atom_type_description
_atom_type_scat_dispersion_real
_atom_type_scat_dispersion_imag
_atom_type_scat_source
C C 0.0033 0.0016 'International Tables Vol C Tables 4.2.6.8 and 6.1.1.4'
H H 0.0000 0.0000 'International Tables Vol C Tables 4.2.6.8 and 6.1.1.4'
F F 0.0171 0.0103 'International Tables Vol C Tables 4.2.6.8 and 6.1.1.4'
S S 0.1246 0.1234 'International Tables Vol C Tables 4.2.6.8 and 6.1.1.4'

loop_
_geom_angle_atom_site_label_1
_geom_angle_atom_site_label_2
_geom_angle_atom_site_label_3
_geom_angle
C1 S1 C3 94.8(3)
C1 S2 C2 93.7(3)
C11 S3 C10 93.8(3)
C12 S4 C11 94.7(3)
C14 S5 C15 95.6(3)
C16 S6 C14 95.9(3)
C19 S7 C20 95.3(3)
C19 S8 C21 95.4(3)
F4B C7 F3B 137.6(15)
F4B C7 F3A 111.0(14)
F3B C7 F3A 26.8(6)
F4B C7 F4A 27.8(6)
F3B C7 F4A 109.8(14)
F3A C7 F4A 83.1(12)
F4B C7 C8B 93.7(12)
F3B C7 C8B 113.4(10)
F3A C7 C8B 124.0(10)
F4A C7 C8B 109.5(10)
F4B C7 C6A 110.7(11)
F3B C7 C6A 93.3(10)
F3A C7 C6A 110.6(10)
F4A C7 C6A 124.5(10)
C8B C7 C6A 105.5(11)
F4B C7 C6B 92.7(11)
F3B C7 C6B 109.9(9)
F3A C7 C6B 122.7(9)
F4A C7 C6B 109.5(11)
C8B C7 C6B 104.5(11)
C6A C7 C6B 18.3(6)
F4B C7 C8A 110.6(10)
F3B C7 C8A 96.4(10)
F3A C7 C8A 110.7(9)
F4A C7 C8A 122.5(9)
C8B C7 C8A 17.7(6)
C6A C7 C8A 103.0(11)
C6B C7 C8A 107.8(11)
F2A C6A F1A 108.4(13)
F2A C6A C5 113.0(17)
F1A C6A C5 110.4(16)
F2A C6A C7 110.4(17)
F1A C6A C7 109.1(17)
C5 C6A C7 105.4(9)
F5A C8A F6A 107.4(11)
F5A C8A C9 115.4(12)
F6A C8A C9 113.4(13)
F5A C8A C7 110.1(13)
F6A C8A C7 106.8(11)
C9 C8A C7 103.4(8)
F1B C6B F2B 108.6(12)
F1B C6B C5 113.9(16)
F2B C6B C5 112.2(16)
F1B C6B C7 110.9(17)
F2B C6B C7 109.8(16)
C5 C6B C7 101.2(9)
F5B C8B F6B 108.0(14)
F5B C8B C7 109.9(16)
F6B C8B C7 112.1(14)
F5B C8B C9 108.5(14)
F6B C8B C9 112.2(16)
C7 C8B C9 106.1(9)
C19 C1 S2 123.5(4)
C19 C1 S1 123.5(4)
S2 C1 S1 113.0(3)
C3 C2 C5 125.5(5)
C3 C2 S2 116.9(4)
C5 C2 S2 117.6(4)
C2 C3 C4 127.5(5)
C2 C3 S1 116.1(4)
C4 C3 S1 116.3(4)
C3 C4 H4A 109.5
C3 C4 H4B 109.5
H4A C4 H4B 109.5
C3 C4 H4C 109.5
H4A C4 H4C 109.5
H4B C4 H4C 109.5
C9 C5 C2 129.8(5)
C9 C5 C6A 109.7(10)
C2 C5 C6A 119.9(10)
C9 C5 C6B 112.8(10)
C2 C5 C6B 116.5(10)
C6A C5 C6B 18.7(6)
C5 C9 C10 129.7(5)
C5 C9 C8A 113.1(8)
C10 C9 C8A 116.2(8)
C5 C9 C8B 108.0(8)
C10 C9 C8B 121.9(9)
C8A C9 C8B 18.3(6)
C12 C10 C9 125.8(5)
C12 C10 S3 116.9(4)
C9 C10 S3 117.2(4)
C14 C11 S3 123.5(5)
C14 C11 S4 123.4(5)
S3 C11 S4 113.1(3)
C10 C12 C13 128.1(5)
C10 C12 S4 116.6(4)
C13 C12 S4 115.3(4)
C12 C13 H13A 109.5
C12 C13 H13B 109.5
H13A C13 H13B 109.5
C12 C13 H13C 109.5
H13A C13 H13C 109.5
H13B C13 H13C 109.5
C11 C14 S5 123.0(5)
C11 C14 S6 123.1(4)
S5 C14 S6 113.9(3)
C16 C15 C18 127.6(5)
C16 C15 S5 117.3(4)
C18 C15 S5 115.1(5)
C15 C16 C17 126.8(5)
C15 C16 S6 116.6(4)
C17 C16 S6 116.5(5)
C16 C17 H17A 109.5
C16 C17 H17B 109.5
H17A C17 H17B 109.5
C16 C17 H17C 109.5
H17A C17 H17C 109.5
H17B C17 H17C 109.5
C15 C18 H18A 109.5
C15 C18 H18B 109.5
H18A C18 H18B 109.5
C15 C18 H18C 109.5
H18A C18 H18C 109.5
H18B C18 H18C 109.5
C1 C19 S8 123.1(4)
C1 C19 S7 122.9(4)
S8 C19 S7 114.0(3)
C21 C20 C23 127.1(5)
C21 C20 S7 117.1(4)
C23 C20 S7 115.8(4)
C20 C21 C22 127.7(5)
C20 C21 S8 117.3(4)
C22 C21 S8 115.0(4)
C21 C22 H22A 109.5
C21 C22 H22B 109.5
H22A C22 H22B 109.5
C21 C22 H22C 109.5
H22A C22 H22C 109.5
H22B C22 H22C 109.5
C20 C23 H23A 109.5
C20 C23 H23B 109.5
H23A C23 H23B 109.5
C20 C23 H23C 109.5
H23A C23 H23C 109.5
H23B C23 H23C 109.5

loop_
_geom_bond_atom_site_label_1
_geom_bond_atom_site_label_2
_geom_bond_distance
S1 C1 1.756(5)
S1 C3 1.756(5)
S2 C1 1.751(6)
S2 C2 1.780(5)
S3 C11 1.744(6)
S3 C10 1.781(5)
S4 C12 1.755(6)
S4 C11 1.764(6)
S5 C14 1.746(6)
S5 C15 1.767(6)
S6 C16 1.761(5)
S6 C14 1.759(6)
S7 C19 1.752(5)
S7 C20 1.763(6)
S8 C19 1.743(6)
S8 C21 1.766(5)
C7 F4B 1.315(11)
C7 F3B 1.321(11)
C7 F3A 1.344(10)
C7 F4A 1.347(10)
C7 C8B 1.49(3)
C7 C6A 1.54(3)
C7 C6B 1.58(3)
C7 C8A 1.59(2)
C6A F2A 1.346(12)
C6A F1A 1.348(11)
C6A C5 1.50(3)
C8A F5A 1.351(11)
C8A F6A 1.354(11)
C8A C9 1.49(2)
C6B F1B 1.338(12)
C6B F2B 1.341(12)
C6B C5 1.55(3)
C8B F5B 1.342(12)
C8B F6B 1.359(12)
C8B C9 1.53(2)
C1 C19 1.347(7)
C2 C3 1.344(7)
C2 C5 1.468(7)
C3 C4 1.502(7)
C4 H4A 0.9800
C4 H4B 0.9800
C4 H4C 0.9800
C5 C9 1.354(7)
C9 C10 1.461(7)
C10 C12 1.332(8)
C11 C14 1.342(7)
C12 C13 1.497(8)
C13 H13A 0.9800
C13 H13B 0.9800
C13 H13C 0.9800
C15 C16 1.340(9)
C15 C18 1.504(8)
C16 C17 1.480(8)
C17 H17A 0.9800
C17 H17B 0.9800
C17 H17C 0.9800
C18 H18A 0.9800
C18 H18B 0.9800
C18 H18C 0.9800
C20 C21 1.320(8)
C20 C23 1.496(7)
C21 C22 1.505(8)
C22 H22A 0.9800
C22 H22B 0.9800
C22 H22C 0.9800
C23 H23A 0.9800
C23 H23B 0.9800
C23 H23C 0.9800
